data_4065993
loop_
_publ_author_name
'Yu, Wei-Bin'
'Han, Ying-Feng'
'Lin, Yue-Jian'
'Jin, Guo-Xin'

_publ_section_title
;
 Cleavage of C&#x2212;H Bonds for Building Tetranuclear Half-Sandwich
 Iridium Macrocycles with Ortho-Metalated Spacers
;
_journal_issue 12
_journal_name_full Organometallics
_journal_page_first 2827
_journal_paper_doi 10.1021/om1002396
_journal_volume 29
_journal_year 2010
_chemical_formula_sum 'C84 H116 Ir4 N4 O18'
_chemical_formula_weight 2238.61
_chemical_name_systematic
; 
 ? 
;
_space_group_IT_number 2
_symmetry_cell_setting triclinic
_symmetry_space_group_name_Hall '-P 1'
_symmetry_space_group_name_H-M 'P -1'
_atom_sites_solution_hydrogens geom
_atom_sites_solution_primary direct
_atom_sites_solution_secondary difmap
_audit_creation_method SHELXL-97
_cell_angle_alpha 90.563(4)
_cell_angle_beta 92.802(4)
_cell_angle_gamma 112.950(4)
_cell_formula_units_Z 1
_cell_length_a 11.601(4)
_cell_length_b 14.226(5)
_cell_length_c 14.479(5)
_cell_measurement_reflns_used 6162
_cell_measurement_temperature 203(2)
_cell_measurement_theta_max 27.81
_cell_measurement_theta_min 2.44
_cell_volume 2196.7(13)
_computing_cell_refinement 'Bruker SMART'
_computing_data_collection 'Bruker SMART'
_computing_data_reduction 'Bruker SAINT'
_computing_molecular_graphics 'Bruker SHELXTL'
_computing_publication_material 'Bruker SHELXTL'
_computing_structure_refinement 'SHELXL-97 (Sheldrick, 1997)'
_computing_structure_solution 'SHELXS-97 (Sheldrick, 1990)'
_diffrn_ambient_temperature 203(2)
_diffrn_measured_fraction_theta_full 0.970
_diffrn_measured_fraction_theta_max 0.970
_diffrn_measurement_device_type 'CCD area detector'
_diffrn_measurement_method 'phi and omega scans'
_diffrn_radiation_monochromator graphite
_diffrn_radiation_source 'fine-focus sealed tube'
_diffrn_radiation_type MoK\a
_diffrn_radiation_wavelength 0.71073
_diffrn_reflns_av_R_equivalents 0.0339
_diffrn_reflns_av_sigmaI/netI 0.0708
_diffrn_reflns_limit_h_max 7
_diffrn_reflns_limit_h_min -14
_diffrn_reflns_limit_k_max 17
_diffrn_reflns_limit_k_min -14
_diffrn_reflns_limit_l_max 17
_diffrn_reflns_limit_l_min -17
_diffrn_reflns_number 11730
_diffrn_reflns_theta_full 26.01
_diffrn_reflns_theta_max 26.01
_diffrn_reflns_theta_min 1.56
_diffrn_standards_decay_% 3.28
_exptl_absorpt_coefficient_mu 6.105
_exptl_absorpt_correction_T_max 0.5804
_exptl_absorpt_correction_T_min 0.4062
_exptl_absorpt_correction_type multi-scan
_exptl_absorpt_process_details sadabs
_exptl_crystal_colour red
_exptl_crystal_density_diffrn 1.692
_exptl_crystal_density_method 'not measured'
_exptl_crystal_description prism
_exptl_crystal_F_000 1100
_exptl_crystal_size_max 0.18
_exptl_crystal_size_mid 0.12
_exptl_crystal_size_min 0.10
_refine_diff_density_max 2.549
_refine_diff_density_min -2.143
_refine_diff_density_rms 0.175
_refine_ls_extinction_method none
_refine_ls_goodness_of_fit_ref 0.962
_refine_ls_hydrogen_treatment constr
_refine_ls_matrix_type full
_refine_ls_number_parameters 501
_refine_ls_number_reflns 8394
_refine_ls_number_restraints 0
_refine_ls_restrained_S_all 0.962
_refine_ls_R_factor_all 0.0491
_refine_ls_R_factor_gt 0.0380
_refine_ls_shift/su_max 0.005
_refine_ls_shift/su_mean 0.000
_refine_ls_structure_factor_coef Fsqd
_refine_ls_weighting_details 'calc w=1/[\s^2^(Fo^2^)+(0.0412P)^2^+0.0000P] where P=(Fo^2^+2Fc^2^)/3'
_refine_ls_weighting_scheme calc
_refine_ls_wR_factor_gt 0.0919
_refine_ls_wR_factor_ref 0.0952
_reflns_number_gt 6504
_reflns_number_total 8394
_reflns_threshold_expression >2sigma(I)
_cod_data_source_file om1002396_si_001.cif
_cod_data_source_block f91027a
_cod_depositor_comments
;
The following automatic conversions were performed:

'_symmetry_cell_setting' value 'Triclinic' changed to 'triclinic'
according to /home/saulius/struct/CIF-dictionaries/cif_core.dic
dictionary named 'cif_core.dic' version 2.4.1 from 2010-06-29.

Automatic conversion script
Id: cif_fix_values 1715 2011-07-08 13:25:40Z adriana 
;
_cod_original_cell_volume 2196.6(13)
_cod_original_sg_symbol_H-M P-1
_cod_database_code 4065993

loop_
_symmetry_equiv_pos_as_xyz
'x, y, z'
'-x, -y, -z'

loop_
_atom_site_label
_atom_site_type_symbol
_atom_site_fract_x
_atom_site_fract_y
_atom_site_fract_z
_atom_site_U_iso_or_equiv
_atom_site_adp_type
_atom_site_occupancy
_atom_site_symmetry_multiplicity
_atom_site_calc_flag
_atom_site_refinement_flags
Ir1 Ir 0.29878(2) 0.571678(19) 0.354132(16) 0.01737(8) Uani 1 1 d .
Ir2 Ir 0.40560(3) 0.140132(19) 0.254871(16) 0.01900(8) Uani 1 1 d .
N1 N 0.3576(5) 0.4575(4) 0.3165(3) 0.0189(12) Uani 1 1 d .
N2 N 0.4009(5) 0.2829(4) 0.2739(3) 0.0201(12) Uani 1 1 d .
O1 O 0.4710(4) 0.6310(3) 0.4320(3) 0.0207(10) Uani 1 1 d .
O2 O 0.6736(5) 0.7310(4) 0.4303(3) 0.0295(12) Uani 1 1 d .
O3 O 0.4156(4) 0.7969(3) -0.3231(3) 0.0234(11) Uani 1 1 d .
O4 O 0.2136(5) 0.7517(4) -0.2998(3) 0.0292(12) Uani 1 1 d .
C1 C 0.4142(6) 0.6599(5) 0.2600(4) 0.0157(14) Uani 1 1 d .
C2 C 0.5394(6) 0.7141(5) 0.2932(4) 0.0207(15) Uani 1 1 d .
C3 C 0.6270(7) 0.7819(5) 0.2374(5) 0.0261(16) Uani 1 1 d .
H3 H 0.7099 0.8181 0.2609 0.031 Uiso 1 1 calc R
C4 C 0.5921(7) 0.7956(5) 0.1482(5) 0.0254(16) Uani 1 1 d .
H4 H 0.6510 0.8434 0.1120 0.030 Uiso 1 1 calc R
C5 C 0.4695(7) 0.7395(5) 0.1098(4) 0.0197(15) Uani 1 1 d .
C6 C 0.3850(7) 0.6709(5) 0.1668(4) 0.0199(15) Uani 1 1 d .
H6 H 0.3045 0.6301 0.1415 0.024 Uiso 1 1 calc R
C7 C 0.4855(7) 0.8037(5) -0.1451(4) 0.0190(14) Uani 1 1 d .
C8 C 0.3574(7) 0.7689(5) -0.1699(4) 0.0197(14) Uani 1 1 d .
C9 C 0.2680(7) 0.7298(5) -0.1047(4) 0.0250(16) Uani 1 1 d .
H9 H 0.1823 0.7085 -0.1222 0.030 Uiso 1 1 calc R
C10 C 0.3060(7) 0.7224(5) -0.0130(4) 0.0243(16) Uani 1 1 d .
H10 H 0.2456 0.6975 0.0313 0.029 Uiso 1 1 calc R
C11 C 0.4324(7) 0.7515(5) 0.0133(4) 0.0204(15) Uani 1 1 d .
C12 C 0.5203(7) 0.7921(5) -0.0531(4) 0.0210(15) Uani 1 1 d .
H12 H 0.6059 0.8125 -0.0356 0.025 Uiso 1 1 calc R
C13 C 0.5668(7) 0.6939(5) 0.3905(4) 0.0210(15) Uani 1 1 d .
C14 C 0.3226(7) 0.7725(5) -0.2702(4) 0.0236(16) Uani 1 1 d .
C15 C 0.4071(7) 0.4140(5) 0.3783(4) 0.0216(15) Uani 1 1 d .
H15 H 0.4278 0.4433 0.4385 0.026 Uiso 1 1 calc R
C16 C 0.4298(7) 0.3281(5) 0.3588(4) 0.0203(15) Uani 1 1 d .
H16 H 0.4658 0.3006 0.4053 0.024 Uiso 1 1 calc R
C17 C 0.3525(7) 0.3269(5) 0.2099(5) 0.0263(17) Uani 1 1 d .
H17 H 0.3321 0.2979 0.1497 0.032 Uiso 1 1 calc R
C18 C 0.3323(7) 0.4128(5) 0.2304(4) 0.0235(16) Uani 1 1 d .
H18 H 0.2997 0.4421 0.1834 0.028 Uiso 1 1 calc R
C19 C 0.1146(7) 0.4672(5) 0.4036(5) 0.0262(16) Uani 1 1 d .
C20 C 0.1708(7) 0.5481(5) 0.4700(5) 0.0245(16) Uani 1 1 d .
C21 C 0.1934(7) 0.6443(5) 0.4227(4) 0.0234(15) Uani 1 1 d .
C22 C 0.1441(7) 0.6178(6) 0.3281(5) 0.0275(17) Uani 1 1 d .
C23 C 0.1040(7) 0.5111(5) 0.3149(5) 0.0246(16) Uani 1 1 d .
C24 C 0.0790(8) 0.3570(5) 0.4200(5) 0.0371(19) Uani 1 1 d .
H24A H 0.1159 0.3488 0.4794 0.056 Uiso 1 1 calc R
H24B H 0.1094 0.3268 0.3714 0.056 Uiso 1 1 calc R
H24C H -0.0116 0.3233 0.4200 0.056 Uiso 1 1 calc R
C25 C 0.2039(7) 0.5411(6) 0.5689(4) 0.0302(17) Uani 1 1 d .
H25A H 0.1384 0.5449 0.6060 0.045 Uiso 1 1 calc R
H25B H 0.2826 0.5971 0.5868 0.045 Uiso 1 1 calc R
H25C H 0.2124 0.4767 0.5788 0.045 Uiso 1 1 calc R
C26 C 0.2469(8) 0.7499(5) 0.4673(5) 0.0319(18) Uani 1 1 d .
H26A H 0.2659 0.8004 0.4197 0.048 Uiso 1 1 calc R
H26B H 0.3230 0.7592 0.5040 0.048 Uiso 1 1 calc R
H26C H 0.1861 0.7581 0.5069 0.048 Uiso 1 1 calc R
C27 C 0.1347(8) 0.6921(6) 0.2579(5) 0.0343(19) Uani 1 1 d .
H27A H 0.1425 0.6681 0.1965 0.051 Uiso 1 1 calc R
H27B H 0.2014 0.7586 0.2712 0.051 Uiso 1 1 calc R
H27C H 0.0542 0.6976 0.2606 0.051 Uiso 1 1 calc R
C28 C 0.0372(7) 0.4505(6) 0.2279(5) 0.0336(18) Uani 1 1 d .
H28A H -0.0525 0.4312 0.2309 0.050 Uiso 1 1 calc R
H28B H 0.0550 0.3895 0.2226 0.050 Uiso 1 1 calc R
H28C H 0.0662 0.4919 0.1744 0.050 Uiso 1 1 calc R
C29 C 0.2210(7) 0.0543(5) 0.3151(5) 0.0259(16) Uani 1 1 d .
C30 C 0.2171(7) 0.0337(5) 0.2157(5) 0.0304(17) Uani 1 1 d .
C31 C 0.3051(7) -0.0142(5) 0.2006(5) 0.0265(16) Uani 1 1 d .
C32 C 0.3685(7) -0.0151(5) 0.2872(5) 0.0266(16) Uani 1 1 d .
C33 C 0.3129(7) 0.0245(5) 0.3584(5) 0.0238(16) Uani 1 1 d .
C34 C 0.1470(8) 0.1042(6) 0.3625(6) 0.039(2) Uani 1 1 d .
H34A H 0.0703 0.0522 0.3827 0.058 Uiso 1 1 calc R
H34B H 0.1265 0.1483 0.3198 0.058 Uiso 1 1 calc R
H34C H 0.1962 0.1445 0.4157 0.058 Uiso 1 1 calc R
C35 C 0.1245(8) 0.0443(6) 0.1440(6) 0.043(2) Uani 1 1 d .
H35A H 0.1629 0.0597 0.0850 0.065 Uiso 1 1 calc R
H35B H 0.1000 0.0991 0.1630 0.065 Uiso 1 1 calc R
H35C H 0.0509 -0.0192 0.1378 0.065 Uiso 1 1 calc R
C36 C 0.3230(8) -0.0546(5) 0.1099(5) 0.0358(19) Uani 1 1 d .
H36A H 0.4063 -0.0552 0.1102 0.054 Uiso 1 1 calc R
H36B H 0.3134 -0.0115 0.0612 0.054 Uiso 1 1 calc R
H36C H 0.2609 -0.1236 0.0991 0.054 Uiso 1 1 calc R
C37 C 0.4702(8) -0.0551(6) 0.3027(5) 0.0359(19) Uani 1 1 d .
H37A H 0.4346 -0.1234 0.3264 0.054 Uiso 1 1 calc R
H37B H 0.5339 -0.0106 0.3472 0.054 Uiso 1 1 calc R
H37C H 0.5078 -0.0569 0.2447 0.054 Uiso 1 1 calc R
C38 C 0.3550(8) 0.0376(6) 0.4590(5) 0.0335(19) Uani 1 1 d .
H38A H 0.3313 0.0889 0.4876 0.050 Uiso 1 1 calc R
H38B H 0.4454 0.0592 0.4653 0.050 Uiso 1 1 calc R
H38C H 0.3155 -0.0268 0.4893 0.050 Uiso 1 1 calc R
C39 C 0.8244(10) 0.0601(8) 0.1937(11) 0.096(5) Uani 1 1 d .
C40 C 0.0410(12) 0.1616(8) 0.6388(10) 0.099(5) Uani 1 1 d .
C41 C 0.030(3) 0.214(2) 0.000(2) 0.247(14) Uiso 1 1 d .
C42 C 0.1901(15) 0.3935(18) 0.8163(14) 0.142(9) Uani 1 1 d .
O5 O 0.9196(5) 0.1612(4) 0.2139(4) 0.0502(16) Uani 1 1 d .
O6 O 0.1302(7) 0.2693(6) 0.6592(5) 0.075(2) Uani 1 1 d .
O7 O 0.0768(13) 0.2732(8) 0.0678(8) 0.149(5) Uani 1 1 d .
O8 O 0.289(2) 0.4656(16) 0.8112(11) 0.262(11) Uani 1 1 d .
O9 O 0.9610(11) 0.5767(9) 0.0277(6) 0.143(4) Uani 1 1 d .

loop_
_atom_site_aniso_label
_atom_site_aniso_U_11
_atom_site_aniso_U_22
_atom_site_aniso_U_33
_atom_site_aniso_U_23
_atom_site_aniso_U_13
_atom_site_aniso_U_12
Ir1 0.01939(16) 0.01641(14) 0.01659(14) -0.00009(10) 0.00152(11) 0.00727(12)
Ir2 0.02426(17) 0.01698(15) 0.01746(14) 0.00044(10) 0.00091(11) 0.00994(13)
N1 0.024(3) 0.018(3) 0.013(3) -0.001(2) 0.002(2) 0.007(3)
N2 0.024(3) 0.022(3) 0.015(3) 0.000(2) 0.000(2) 0.010(3)
O1 0.024(3) 0.019(2) 0.015(2) 0.0012(18) 0.000(2) 0.006(2)
O2 0.022(3) 0.040(3) 0.024(3) 0.005(2) -0.001(2) 0.009(3)
O3 0.022(3) 0.028(3) 0.022(2) 0.0031(19) 0.001(2) 0.012(2)
O4 0.024(3) 0.036(3) 0.026(3) 0.002(2) -0.006(2) 0.010(3)
C1 0.019(4) 0.013(3) 0.016(3) 0.002(2) 0.002(3) 0.007(3)
C2 0.019(4) 0.017(3) 0.026(3) 0.001(3) -0.003(3) 0.008(3)
C3 0.022(4) 0.027(4) 0.029(4) 0.001(3) 0.003(3) 0.009(3)
C4 0.024(4) 0.021(4) 0.030(4) 0.003(3) 0.006(3) 0.007(3)
C5 0.024(4) 0.019(3) 0.018(3) 0.000(3) 0.001(3) 0.011(3)
C6 0.020(4) 0.022(4) 0.018(3) -0.006(3) 0.003(3) 0.009(3)
C7 0.027(4) 0.011(3) 0.021(3) 0.001(2) 0.001(3) 0.010(3)
C8 0.027(4) 0.019(3) 0.016(3) 0.002(3) 0.002(3) 0.012(3)
C9 0.029(4) 0.025(4) 0.023(3) -0.003(3) -0.003(3) 0.014(3)
C10 0.026(4) 0.025(4) 0.023(3) 0.002(3) 0.007(3) 0.011(3)
C11 0.027(4) 0.017(3) 0.018(3) 0.000(3) -0.003(3) 0.010(3)
C12 0.029(4) 0.018(3) 0.022(3) -0.003(3) -0.003(3) 0.016(3)
C13 0.020(4) 0.023(4) 0.022(3) 0.000(3) 0.000(3) 0.010(3)
C14 0.031(5) 0.016(3) 0.022(3) -0.002(3) -0.005(3) 0.008(3)
C15 0.025(4) 0.023(4) 0.014(3) 0.002(3) 0.001(3) 0.008(3)
C16 0.024(4) 0.017(3) 0.020(3) 0.002(3) 0.000(3) 0.009(3)
C17 0.037(5) 0.024(4) 0.020(3) -0.002(3) -0.001(3) 0.014(4)
C18 0.032(4) 0.021(4) 0.022(3) 0.002(3) -0.001(3) 0.015(3)
C19 0.017(4) 0.021(4) 0.038(4) -0.004(3) 0.004(3) 0.004(3)
C20 0.019(4) 0.023(4) 0.027(4) -0.005(3) 0.006(3) 0.004(3)
C21 0.021(4) 0.028(4) 0.026(4) 0.007(3) 0.011(3) 0.013(3)
C22 0.021(4) 0.040(4) 0.029(4) -0.006(3) 0.002(3) 0.021(4)
C23 0.017(4) 0.030(4) 0.024(4) 0.000(3) 0.005(3) 0.006(3)
C24 0.030(5) 0.031(4) 0.045(5) 0.005(4) 0.008(4) 0.006(4)
C25 0.028(4) 0.039(4) 0.027(4) 0.005(3) 0.007(3) 0.015(4)
C26 0.039(5) 0.027(4) 0.031(4) -0.002(3) 0.007(4) 0.014(4)
C27 0.036(5) 0.045(5) 0.032(4) 0.009(3) 0.011(4) 0.025(4)
C28 0.025(4) 0.042(5) 0.027(4) -0.008(3) -0.004(3) 0.006(4)
C29 0.021(4) 0.020(4) 0.037(4) 0.003(3) 0.007(3) 0.007(3)
C30 0.025(4) 0.025(4) 0.037(4) 0.005(3) 0.000(3) 0.005(3)
C31 0.037(5) 0.016(3) 0.027(4) 0.000(3) 0.011(3) 0.009(3)
C32 0.037(5) 0.016(4) 0.027(4) 0.006(3) 0.007(3) 0.011(3)
C33 0.027(4) 0.018(4) 0.029(4) 0.004(3) 0.004(3) 0.012(3)
C34 0.027(5) 0.028(4) 0.061(5) 0.007(4) 0.012(4) 0.009(4)
C35 0.031(5) 0.048(5) 0.046(5) 0.002(4) -0.008(4) 0.013(4)
C36 0.047(5) 0.023(4) 0.036(4) -0.006(3) 0.002(4) 0.011(4)
C37 0.042(5) 0.027(4) 0.046(5) 0.010(3) 0.016(4) 0.020(4)
C38 0.043(5) 0.028(4) 0.029(4) 0.017(3) 0.020(4) 0.011(4)
C39 0.039(7) 0.036(6) 0.205(15) -0.016(8) -0.008(8) 0.010(5)
C40 0.078(9) 0.028(6) 0.157(12) 0.014(7) 0.026(9) -0.018(6)
C42 0.046(9) 0.21(2) 0.104(12) -0.005(12) 0.046(9) -0.030(10)
O5 0.025(3) 0.036(3) 0.090(5) -0.005(3) -0.004(3) 0.013(3)
O6 0.061(5) 0.074(5) 0.096(5) 0.009(4) 0.015(4) 0.031(4)
O7 0.179(13) 0.103(8) 0.172(11) -0.027(8) -0.005(10) 0.065(9)
O8 0.43(3) 0.33(3) 0.118(11) -0.038(15) 0.007(18) 0.25(3)
O9 0.182(12) 0.189(11) 0.101(7) -0.006(7) 0.010(8) 0.121(11)

loop_
_atom_type_symbol
_atom_type_description
_atom_type_scat_dispersion_real
_atom_type_scat_dispersion_imag
_atom_type_scat_source
C C 0.0033 0.0016 'International Tables Vol C Tables 4.2.6.8 and 6.1.1.4'
H H 0.0000 0.0000 'International Tables Vol C Tables 4.2.6.8 and 6.1.1.4'
N N 0.0061 0.0033 'International Tables Vol C Tables 4.2.6.8 and 6.1.1.4'
O O 0.0106 0.0060 'International Tables Vol C Tables 4.2.6.8 and 6.1.1.4'
Ir Ir -1.4442 7.9887 'International Tables Vol C Tables 4.2.6.8 and 6.1.1.4'

loop_
_geom_angle_atom_site_label_1
_geom_angle_atom_site_label_2
_geom_angle_atom_site_label_3
_geom_angle
_geom_angle_site_symmetry_1
_geom_angle_site_symmetry_3
C1 Ir1 N1 87.3(2) . .
C1 Ir1 O1 78.7(2) . .
N1 Ir1 O1 83.95(19) . .
C1 Ir1 C23 116.0(3) . .
N1 Ir1 C23 104.4(2) . .
O1 Ir1 C23 163.0(2) . .
C1 Ir1 C21 114.0(2) . .
N1 Ir1 C21 158.6(2) . .
O1 Ir1 C21 101.5(2) . .
C23 Ir1 C21 65.5(3) . .
C1 Ir1 C22 98.0(3) . .
N1 Ir1 C22 140.3(2) . .
O1 Ir1 C22 135.7(2) . .
C23 Ir1 C22 38.5(3) . .
C21 Ir1 C22 39.2(2) . .
C1 Ir1 C19 154.7(3) . .
N1 Ir1 C19 95.8(2) . .
O1 Ir1 C19 126.6(2) . .
C23 Ir1 C19 38.9(3) . .
C21 Ir1 C19 64.2(3) . .
C22 Ir1 C19 64.0(3) . .
C1 Ir1 C20 152.5(2) . .
N1 Ir1 C20 119.8(2) . .
O1 Ir1 C20 98.6(2) . .
C23 Ir1 C20 64.4(3) . .
C21 Ir1 C20 39.2(2) . .
C22 Ir1 C20 64.6(3) . .
C19 Ir1 C20 37.0(2) . .
C7 Ir2 N2 88.1(2) 2_665 .
C7 Ir2 O3 79.5(2) 2_665 2_665
N2 Ir2 O3 86.0(2) . 2_665
C7 Ir2 C32 116.1(2) 2_665 .
N2 Ir2 C32 155.7(2) . .
O3 Ir2 C32 96.1(2) 2_665 .
C7 Ir2 C30 114.0(3) 2_665 .
N2 Ir2 C30 107.9(3) . .
O3 Ir2 C30 160.4(2) 2_665 .
C32 Ir2 C30 65.5(3) . .
C7 Ir2 C31 97.8(2) 2_665 .
N2 Ir2 C31 145.8(3) . .
O3 Ir2 C31 128.3(2) 2_665 .
C32 Ir2 C31 38.7(3) . .
C30 Ir2 C31 39.3(3) . .
C7 Ir2 C33 155.0(2) 2_665 .
N2 Ir2 C33 116.6(2) . .
O3 Ir2 C33 97.6(2) 2_665 .
C32 Ir2 C33 39.1(2) . .
C30 Ir2 C33 64.1(3) . .
C31 Ir2 C33 64.3(2) . .
C7 Ir2 C29 152.0(3) 2_665 .
N2 Ir2 C29 95.4(2) . .
O3 Ir2 C29 128.4(2) 2_665 .
C32 Ir2 C29 64.4(3) . .
C30 Ir2 C29 38.7(3) . .
C31 Ir2 C29 64.5(3) . .
C33 Ir2 C29 37.0(3) . .
C15 N1 C18 115.5(5) . .
C15 N1 Ir1 121.6(4) . .
C18 N1 Ir1 122.3(4) . .
C17 N2 C16 116.9(5) . .
C17 N2 Ir2 123.4(4) . .
C16 N2 Ir2 118.9(4) . .
C13 O1 Ir1 116.6(4) . .
C14 O3 Ir2 115.5(4) . 2_665
C6 C1 C2 116.9(6) . .
C6 C1 Ir1 128.0(5) . .
C2 C1 Ir1 115.1(4) . .
C3 C2 C1 121.1(6) . .
C3 C2 C13 124.4(6) . .
C1 C2 C13 114.5(6) . .
C4 C3 C2 120.0(7) . .
C3 C4 C5 121.4(7) . .
C6 C5 C4 117.2(6) . .
C6 C5 C11 121.1(6) . .
C4 C5 C11 121.7(6) . .
C5 C6 C1 123.2(6) . .
C8 C7 C12 117.4(6) . .
C8 C7 Ir2 112.5(4) . 2_665
C12 C7 Ir2 130.0(5) . 2_665
C9 C8 C7 121.3(6) . .
C9 C8 C14 122.3(6) . .
C7 C8 C14 116.3(6) . .
C8 C9 C10 119.7(7) . .
C11 C10 C9 120.7(7) . .
C10 C11 C12 118.4(6) . .
C10 C11 C5 119.5(6) . .
C12 C11 C5 122.1(6) . .
C11 C12 C7 122.4(7) . .
O2 C13 O1 121.3(6) . .
O2 C13 C2 123.6(6) . .
O1 C13 C2 115.1(6) . .
O4 C14 O3 123.1(6) . .
O4 C14 C8 122.6(7) . .
O3 C14 C8 114.3(6) . .
N1 C15 C16 123.2(6) . .
N2 C16 C15 120.7(6) . .
N2 C17 C18 121.4(6) . .
N1 C18 C17 122.3(6) . .
C20 C19 C23 108.2(6) . .
C20 C19 C24 126.1(7) . .
C23 C19 C24 125.6(6) . .
C20 C19 Ir1 71.6(4) . .
C23 C19 Ir1 66.6(4) . .
C24 C19 Ir1 124.9(5) . .
C19 C20 C21 107.5(6) . .
C19 C20 C25 127.9(7) . .
C21 C20 C25 124.6(6) . .
C19 C20 Ir1 71.4(4) . .
C21 C20 Ir1 67.4(4) . .
C25 C20 Ir1 125.9(5) . .
C22 C21 C20 107.2(6) . .
C22 C21 C26 126.5(6) . .
C20 C21 C26 126.1(6) . .
C22 C21 Ir1 70.6(4) . .
C20 C21 Ir1 73.4(4) . .
C26 C21 Ir1 125.6(5) . .
C23 C22 C21 108.1(6) . .
C23 C22 C27 126.7(6) . .
C21 C22 C27 125.1(6) . .
C23 C22 Ir1 69.5(4) . .
C21 C22 Ir1 70.3(4) . .
C27 C22 Ir1 127.1(5) . .
C22 C23 C19 108.6(6) . .
C22 C23 C28 125.4(6) . .
C19 C23 C28 125.0(6) . .
C22 C23 Ir1 72.0(4) . .
C19 C23 Ir1 74.5(4) . .
C28 C23 Ir1 128.7(5) . .
C33 C29 C30 108.0(6) . .
C33 C29 C34 125.7(7) . .
C30 C29 C34 126.2(7) . .
C33 C29 Ir2 71.0(4) . .
C30 C29 Ir2 67.9(4) . .
C34 C29 Ir2 123.9(5) . .
C31 C30 C29 107.4(6) . .
C31 C30 C35 125.8(7) . .
C29 C30 C35 126.1(7) . .
C31 C30 Ir2 70.4(4) . .
C29 C30 Ir2 73.4(4) . .
C35 C30 Ir2 128.9(5) . .
C32 C31 C30 107.9(6) . .
C32 C31 C36 127.2(7) . .
C30 C31 C36 124.9(7) . .
C32 C31 Ir2 69.8(4) . .
C30 C31 Ir2 70.3(4) . .
C36 C31 Ir2 125.6(5) . .
C31 C32 C33 108.0(6) . .
C31 C32 C37 125.7(6) . .
C33 C32 C37 126.2(6) . .
C31 C32 Ir2 71.5(4) . .
C33 C32 Ir2 73.5(4) . .
C37 C32 Ir2 123.1(5) . .
C29 C33 C32 108.4(6) . .
C29 C33 C38 126.8(6) . .
C32 C33 C38 124.6(6) . .
C29 C33 Ir2 72.0(4) . .
C32 C33 Ir2 67.4(4) . .
C38 C33 Ir2 122.8(5) . .

loop_
_geom_bond_atom_site_label_1
_geom_bond_atom_site_label_2
_geom_bond_distance
_geom_bond_site_symmetry_2
Ir1 C1 2.032(6) .
Ir1 N1 2.070(5) .
Ir1 O1 2.103(5) .
Ir1 C23 2.125(7) .
Ir1 C21 2.153(6) .
Ir1 C22 2.157(7) .
Ir1 C19 2.232(7) .
Ir1 C20 2.235(7) .
Ir2 C7 2.048(7) 2_665
Ir2 N2 2.069(5) .
Ir2 O3 2.101(5) 2_665
Ir2 C32 2.140(6) .
Ir2 C30 2.162(8) .
Ir2 C31 2.163(7) .
Ir2 C33 2.222(7) .
Ir2 C29 2.236(7) .
N1 C15 1.322(8) .
N1 C18 1.359(7) .
N2 C17 1.342(8) .
N2 C16 1.346(7) .
O1 C13 1.303(8) .
O2 C13 1.250(8) .
O3 C14 1.289(9) .
O3 Ir2 2.101(5) 2_665
O4 C14 1.234(8) .
C1 C6 1.399(8) .
C1 C2 1.410(9) .
C2 C3 1.395(10) .
C2 C13 1.484(9) .
C3 C4 1.373(9) .
C4 C5 1.413(9) .
C5 C6 1.394(9) .
C5 C11 1.473(8) .
C7 C8 1.398(10) .
C7 C12 1.402(8) .
C7 Ir2 2.048(7) 2_665
C8 C9 1.390(10) .
C8 C14 1.496(8) .
C9 C10 1.396(9) .
C10 C11 1.392(10) .
C11 C12 1.395(9) .
C15 C16 1.377(8) .
C17 C18 1.363(8) .
C19 C20 1.416(9) .
C19 C23 1.454(10) .
C19 C24 1.482(10) .
C20 C21 1.473(9) .
C20 C25 1.479(9) .
C21 C22 1.445(9) .
C21 C26 1.507(9) .
C22 C23 1.412(9) .
C22 C27 1.504(9) .
C23 C28 1.515(9) .
C29 C33 1.415(10) .
C29 C30 1.460(10) .
C29 C34 1.495(10) .
C30 C31 1.454(10) .
C30 C35 1.510(10) .
C31 C32 1.425(9) .
C31 C36 1.484(9) .
C32 C33 1.461(9) .
C32 C37 1.505(10) .
C33 C38 1.500(9) .
C39 O5 1.448(11) .
C40 O6 1.493(12) .
C41 O7 1.25(3) .
C42 O8 1.21(3) .
